data_7205794
loop_
_publ_author_name
'Paton, Andrew S.'
'Lough, Alan J.'
'Bender, Timothy P.'

_publ_section_title
;
 A role for \p--Br interactions in the solid-state molecular packing of
 para-halo-phenoxy-boronsubphthalocyanines
;
_journal_issue 11
_journal_name_full CrystEngComm
_journal_page_first 3653
_journal_paper_doi 10.1039/c0ce00796j
_journal_volume 13
_journal_year 2011
_chemical_formula_moiety 'C30 H16 B Br N6 O'
_chemical_formula_sum 'C30 H16 B Br N6 O'
_chemical_formula_weight 567.21
_chemical_name_systematic
;
?
;
_space_group_IT_number 2
_symmetry_cell_setting triclinic
_symmetry_space_group_name_Hall '-P 1'
_symmetry_space_group_name_H-M 'P -1'
_atom_sites_solution_hydrogens geom
_atom_sites_solution_primary direct
_atom_sites_solution_secondary difmap
_audit_creation_method SHELXL-97
_cell_angle_alpha 86.929(2)
_cell_angle_beta 78.811(2)
_cell_angle_gamma 68.0100(19)
_cell_formula_units_Z 2
_cell_length_a 10.1389(4)
_cell_length_b 11.0056(4)
_cell_length_c 11.6749(5)
_cell_measurement_reflns_used 12718
_cell_measurement_temperature 150(1)
_cell_measurement_theta_max 27.5
_cell_measurement_theta_min 2.6
_cell_volume 1184.74(8)
_computing_cell_refinement 'Denzo-SMN (Otwinowski & Minor, 1997)'
_computing_data_collection 'Collect (Nonius B.V., 1997-2002)'
_computing_data_reduction Denzo-SMN
_computing_molecular_graphics 'PLATON (Spek, 2009)'
_computing_publication_material 'SHELXTL V6.1'
_computing_structure_refinement 'SHELXTL V6.1 (Sheldrick, 2008)'
_computing_structure_solution 'SIR-92 (Altomare et al., 1994)'
_diffrn_ambient_temperature 150(1)
_diffrn_detector_area_resol_mean 9
_diffrn_measured_fraction_theta_full 0.984
_diffrn_measured_fraction_theta_max 0.984
_diffrn_measurement_device_type 'Nonius KappaCCD'
_diffrn_measurement_method '\f scans and \w scans with \k offsets'
_diffrn_radiation_monochromator graphite
_diffrn_radiation_source 'fine-focus sealed tube'
_diffrn_radiation_type MoK\a
_diffrn_radiation_wavelength 0.71073
_diffrn_reflns_av_R_equivalents 0.0437
_diffrn_reflns_av_sigmaI/netI 0.0603
_diffrn_reflns_limit_h_max 13
_diffrn_reflns_limit_h_min -12
_diffrn_reflns_limit_k_max 14
_diffrn_reflns_limit_k_min -14
_diffrn_reflns_limit_l_max 15
_diffrn_reflns_limit_l_min -15
_diffrn_reflns_number 12718
_diffrn_reflns_theta_full 27.53
_diffrn_reflns_theta_max 27.53
_diffrn_reflns_theta_min 2.56
_exptl_absorpt_coefficient_mu 1.775
_exptl_absorpt_correction_T_max 0.869
_exptl_absorpt_correction_T_min 0.767
_exptl_absorpt_correction_type multi-scan
_exptl_absorpt_process_details
;
multi-scan from symmetry-related measurements
Sortav (Blessing 1995)
;
_exptl_crystal_colour purple
_exptl_crystal_density_diffrn 1.590
_exptl_crystal_density_method 'not measured'
_exptl_crystal_description needle
_exptl_crystal_F_000 572
_exptl_crystal_size_max 0.24
_exptl_crystal_size_mid 0.14
_exptl_crystal_size_min 0.08
_refine_diff_density_max 0.400
_refine_diff_density_min -0.476
_refine_diff_density_rms 0.076
_refine_ls_extinction_method none
_refine_ls_goodness_of_fit_ref 1.018
_refine_ls_hydrogen_treatment constr
_refine_ls_matrix_type full
_refine_ls_number_parameters 352
_refine_ls_number_reflns 5379
_refine_ls_number_restraints 0
_refine_ls_restrained_S_all 1.018
_refine_ls_R_factor_all 0.0659
_refine_ls_R_factor_gt 0.0413
_refine_ls_shift/su_max 0.001
_refine_ls_shift/su_mean 0.000
_refine_ls_structure_factor_coef Fsqd
_refine_ls_weighting_details 'calc w=1/[\s^2^(Fo^2^)+(0.0470P)^2^+0.2968P] where P=(Fo^2^+2Fc^2^)/3'
_refine_ls_weighting_scheme calc
_refine_ls_wR_factor_gt 0.0906
_refine_ls_wR_factor_ref 0.1009
_reflns_number_gt 4051
_reflns_number_total 5379
_reflns_threshold_expression I>2\s(I)
_cod_data_source_file c0ce00796j.txt
_cod_data_source_block bBrPhO-BsubPc
_cod_depositor_comments
;
The following automatic conversions were performed:
'_symmetry_cell_setting' value 'Triclinic' changed to 'triclinic'
according to '/home/saulius/struct/CIF-dictionaries/cif_core.dic'
dictionary named 'cif_core.dic' version 2.4.1 from 2010-06-29.

Automatic conversion script
Id: cif_fix_enum 1555 2011-01-17 13:19:09Z saulius 
;
_cod_database_code 7205794

loop_
_symmetry_equiv_pos_as_xyz
'x, y, z'
'-x, -y, -z'

loop_
_atom_site_label
_atom_site_type_symbol
_atom_site_fract_x
_atom_site_fract_y
_atom_site_fract_z
_atom_site_U_iso_or_equiv
_atom_site_adp_type
_atom_site_occupancy
_atom_site_symmetry_multiplicity
_atom_site_calc_flag
_atom_site_refinement_flags
_atom_site_disorder_assembly
_atom_site_disorder_group
Br1 Br -0.41664(3) 0.92737(2) 0.23092(3) 0.03412(11) Uani 1 1 d . . .
O1 O 0.11836(17) 0.57005(15) 0.40346(14) 0.0214(4) Uani 1 1 d . . .
N1 N 0.3634(2) 0.40523(18) 0.36788(17) 0.0198(4) Uani 1 1 d . . .
N2 N 0.3239(2) 0.20449(19) 0.37824(17) 0.0206(4) Uani 1 1 d . . .
N3 N 0.1946(2) 0.37979(18) 0.26524(17) 0.0197(4) Uani 1 1 d . . .
N4 N 0.1622(2) 0.49101(18) 0.08532(18) 0.0208(4) Uani 1 1 d . . .
N5 N 0.2864(2) 0.54591(18) 0.21468(18) 0.0202(4) Uani 1 1 d . . .
N6 N 0.4946(2) 0.53873(19) 0.28254(18) 0.0228(5) Uani 1 1 d . . .
C1 C 0.4801(3) 0.4422(2) 0.3538(2) 0.0217(5) Uani 1 1 d . . .
C2 C 0.5898(3) 0.3394(2) 0.4041(2) 0.0225(5) Uani 1 1 d . . .
C3 C 0.7312(3) 0.3233(2) 0.4109(2) 0.0267(6) Uani 1 1 d . . .
H3A H 0.7668 0.3912 0.3887 0.032 Uiso 1 1 calc R . .
C4 C 0.8181(3) 0.2055(3) 0.4509(2) 0.0290(6) Uani 1 1 d . . .
H4A H 0.9145 0.1927 0.4569 0.035 Uiso 1 1 calc R . .
C5 C 0.7661(3) 0.1049(2) 0.4825(2) 0.0274(6) Uani 1 1 d . . .
H5A H 0.8281 0.0252 0.5100 0.033 Uiso 1 1 calc R . .
C6 C 0.6272(3) 0.1183(2) 0.4748(2) 0.0247(6) Uani 1 1 d . . .
H6A H 0.5936 0.0489 0.4958 0.030 Uiso 1 1 calc R . .
C7 C 0.5376(3) 0.2367(2) 0.4353(2) 0.0214(5) Uani 1 1 d . . .
C8 C 0.3959(3) 0.2769(2) 0.4023(2) 0.0195(5) Uani 1 1 d . . .
C9 C 0.2319(2) 0.2523(2) 0.3035(2) 0.0186(5) Uani 1 1 d . . .
C10 C 0.1846(2) 0.1855(2) 0.2259(2) 0.0211(5) Uani 1 1 d . . .
C11 C 0.1957(3) 0.0556(2) 0.2196(2) 0.0235(5) Uani 1 1 d . . .
H11A H 0.2306 -0.0046 0.2782 0.028 Uiso 1 1 calc R . .
C12 C 0.1546(3) 0.0167(2) 0.1256(2) 0.0279(6) Uani 1 1 d . . .
H12A H 0.1606 -0.0711 0.1204 0.033 Uiso 1 1 calc R . .
C13 C 0.1045(3) 0.1046(2) 0.0382(2) 0.0275(6) Uani 1 1 d . . .
H13A H 0.0761 0.0754 -0.0246 0.033 Uiso 1 1 calc R . .
C14 C 0.0954(3) 0.2332(2) 0.0412(2) 0.0251(6) Uani 1 1 d . . .
H14A H 0.0633 0.2918 -0.0192 0.030 Uiso 1 1 calc R . .
C15 C 0.1349(2) 0.2736(2) 0.1359(2) 0.0210(5) Uani 1 1 d . . .
C16 C 0.1524(3) 0.3948(2) 0.1590(2) 0.0211(5) Uani 1 1 d . . .
C17 C 0.2361(2) 0.5607(2) 0.1119(2) 0.0205(5) Uani 1 1 d . . .
C18 C 0.3075(3) 0.6388(2) 0.0388(2) 0.0211(5) Uani 1 1 d . . .
C19 C 0.2937(3) 0.6907(2) -0.0713(2) 0.0252(6) Uani 1 1 d . . .
H19A H 0.2275 0.6790 -0.1131 0.030 Uiso 1 1 calc R . .
C20 C 0.3800(3) 0.7600(2) -0.1178(2) 0.0271(6) Uani 1 1 d . . .
H20A H 0.3683 0.8013 -0.1908 0.032 Uiso 1 1 calc R . .
C21 C 0.4835(3) 0.7710(2) -0.0604(2) 0.0282(6) Uani 1 1 d . . .
H21A H 0.5420 0.8179 -0.0959 0.034 Uiso 1 1 calc R . .
C22 C 0.5029(3) 0.7151(2) 0.0470(2) 0.0257(6) Uani 1 1 d . . .
H22A H 0.5764 0.7196 0.0843 0.031 Uiso 1 1 calc R . .
C23 C 0.4107(3) 0.6518(2) 0.0986(2) 0.0205(5) Uani 1 1 d . . .
C24 C 0.4007(3) 0.5839(2) 0.2089(2) 0.0218(5) Uani 1 1 d . . .
C25 C -0.0025(3) 0.6509(2) 0.3620(2) 0.0203(5) Uani 1 1 d . . .
C26 C -0.0121(3) 0.7744(2) 0.3221(2) 0.0233(5) Uani 1 1 d . . .
H26A H 0.0655 0.8030 0.3222 0.028 Uiso 1 1 calc R . .
C27 C -0.1350(3) 0.8562(2) 0.2822(2) 0.0250(6) Uani 1 1 d . . .
H27A H -0.1424 0.9412 0.2556 0.030 Uiso 1 1 calc R . .
C28 C -0.2467(3) 0.8133(2) 0.2813(2) 0.0244(5) Uani 1 1 d . . .
C29 C -0.2374(3) 0.6891(2) 0.3190(2) 0.0256(6) Uani 1 1 d . . .
H29A H -0.3137 0.6596 0.3165 0.031 Uiso 1 1 calc R . .
C30 C -0.1150(3) 0.6089(2) 0.3603(2) 0.0236(5) Uani 1 1 d . . .
H30A H -0.1081 0.5243 0.3876 0.028 Uiso 1 1 calc R . .
B1 B 0.2317(3) 0.4811(3) 0.3184(2) 0.0203(6) Uani 1 1 d . . .

loop_
_atom_site_aniso_label
_atom_site_aniso_U_11
_atom_site_aniso_U_22
_atom_site_aniso_U_33
_atom_site_aniso_U_23
_atom_site_aniso_U_13
_atom_site_aniso_U_12
Br1 0.02853(17) 0.02770(16) 0.04192(19) 0.00275(12) -0.01399(13) -0.00237(11)
O1 0.0207(9) 0.0204(8) 0.0213(9) 0.0004(7) -0.0058(7) -0.0048(7)
N1 0.0194(11) 0.0194(10) 0.0205(11) 0.0000(9) -0.0059(9) -0.0062(8)
N2 0.0206(11) 0.0197(10) 0.0201(11) 0.0007(9) -0.0028(9) -0.0064(8)
N3 0.0187(10) 0.0168(10) 0.0232(11) 0.0029(9) -0.0046(9) -0.0060(8)
N4 0.0190(10) 0.0181(10) 0.0241(11) 0.0021(9) -0.0065(9) -0.0045(8)
N5 0.0203(11) 0.0161(10) 0.0234(11) 0.0007(9) -0.0042(9) -0.0059(8)
N6 0.0243(11) 0.0182(10) 0.0275(12) -0.0010(9) -0.0070(9) -0.0082(9)
C1 0.0232(13) 0.0207(12) 0.0226(13) -0.0021(11) -0.0058(11) -0.0085(10)
C2 0.0246(14) 0.0240(13) 0.0205(13) -0.0008(11) -0.0068(11) -0.0093(10)
C3 0.0276(14) 0.0275(13) 0.0291(15) 0.0019(12) -0.0099(12) -0.0128(11)
C4 0.0234(14) 0.0338(14) 0.0320(15) -0.0006(12) -0.0129(12) -0.0091(11)
C5 0.0305(15) 0.0258(13) 0.0236(14) 0.0020(11) -0.0120(12) -0.0048(11)
C6 0.0269(14) 0.0252(13) 0.0210(13) 0.0008(11) -0.0061(11) -0.0080(11)
C7 0.0248(13) 0.0208(12) 0.0179(12) -0.0012(10) -0.0060(10) -0.0066(10)
C8 0.0201(12) 0.0193(12) 0.0172(12) 0.0027(10) -0.0028(10) -0.0058(10)
C9 0.0155(12) 0.0210(12) 0.0189(12) 0.0015(10) -0.0020(10) -0.0072(9)
C10 0.0169(12) 0.0222(12) 0.0252(14) 0.0013(11) -0.0037(10) -0.0084(10)
C11 0.0231(13) 0.0211(12) 0.0259(14) 0.0029(11) -0.0050(11) -0.0079(10)
C12 0.0291(15) 0.0230(13) 0.0330(15) 0.0011(12) -0.0059(12) -0.0114(11)
C13 0.0295(15) 0.0279(14) 0.0288(15) -0.0025(12) -0.0074(12) -0.0135(11)
C14 0.0222(13) 0.0276(13) 0.0282(14) 0.0037(12) -0.0081(11) -0.0111(11)
C15 0.0159(12) 0.0210(12) 0.0251(13) 0.0019(11) -0.0027(10) -0.0065(10)
C16 0.0169(12) 0.0220(12) 0.0229(13) -0.0002(11) -0.0045(10) -0.0050(10)
C17 0.0177(12) 0.0184(12) 0.0216(13) 0.0015(10) -0.0032(10) -0.0028(9)
C18 0.0193(13) 0.0155(11) 0.0250(13) 0.0003(10) -0.0032(10) -0.0027(9)
C19 0.0265(14) 0.0209(12) 0.0260(14) 0.0004(11) -0.0042(11) -0.0067(10)
C20 0.0305(14) 0.0257(13) 0.0219(13) 0.0022(11) -0.0009(11) -0.0091(11)
C21 0.0292(15) 0.0235(13) 0.0287(15) 0.0036(12) 0.0029(12) -0.0107(11)
C22 0.0231(13) 0.0212(12) 0.0314(15) -0.0003(11) -0.0047(11) -0.0066(10)
C23 0.0205(13) 0.0131(11) 0.0257(13) 0.0001(10) -0.0050(10) -0.0035(9)
C24 0.0207(13) 0.0143(11) 0.0299(14) -0.0012(10) -0.0051(11) -0.0056(9)
C25 0.0205(13) 0.0191(12) 0.0173(12) 0.0009(10) -0.0028(10) -0.0033(10)
C26 0.0239(13) 0.0219(12) 0.0242(13) -0.0018(11) -0.0042(11) -0.0084(10)
C27 0.0317(15) 0.0194(12) 0.0239(14) -0.0011(11) -0.0058(12) -0.0090(11)
C28 0.0223(13) 0.0239(13) 0.0216(13) -0.0021(11) -0.0047(11) -0.0019(10)
C29 0.0233(14) 0.0266(13) 0.0276(14) -0.0002(11) -0.0027(11) -0.0110(11)
C30 0.0261(14) 0.0189(12) 0.0244(13) 0.0027(11) -0.0026(11) -0.0083(10)
B1 0.0199(14) 0.0181(13) 0.0237(15) 0.0015(12) -0.0047(12) -0.0078(11)

loop_
_atom_type_symbol
_atom_type_description
_atom_type_scat_dispersion_real
_atom_type_scat_dispersion_imag
_atom_type_scat_source
C C 0.0033 0.0016 'International Tables Vol C Tables 4.2.6.8 and 6.1.1.4'
H H 0.0000 0.0000 'International Tables Vol C Tables 4.2.6.8 and 6.1.1.4'
B B 0.0013 0.0007 'International Tables Vol C Tables 4.2.6.8 and 6.1.1.4'
Br Br -0.2901 2.4595 'International Tables Vol C Tables 4.2.6.8 and 6.1.1.4'
N N 0.0061 0.0033 'International Tables Vol C Tables 4.2.6.8 and 6.1.1.4'
O O 0.0106 0.0060 'International Tables Vol C Tables 4.2.6.8 and 6.1.1.4'

loop_
_geom_angle_atom_site_label_1
_geom_angle_atom_site_label_2
_geom_angle_atom_site_label_3
_geom_angle
_geom_angle_site_symmetry_1
_geom_angle_site_symmetry_3
_geom_angle_publ_flag
C25 O1 B1 115.65(18) . . ?
C1 N1 C8 112.53(19) . . ?
C1 N1 B1 122.26(19) . . ?
C8 N1 B1 122.96(19) . . ?
C8 N2 C9 118.03(19) . . ?
C16 N3 C9 112.7(2) . . ?
C16 N3 B1 122.78(19) . . ?
C9 N3 B1 122.89(19) . . ?
C17 N4 C16 116.61(19) . . ?
C24 N5 C17 113.4(2) . . ?
C24 N5 B1 123.1(2) . . ?
C17 N5 B1 123.14(19) . . ?
C24 N6 C1 116.5(2) . . ?
N6 C1 N1 123.3(2) . . ?
N6 C1 C2 128.9(2) . . ?
N1 C1 C2 106.06(19) . . ?
C3 C2 C7 120.8(2) . . ?
C3 C2 C1 131.1(2) . . ?
C7 C2 C1 107.5(2) . . ?
C4 C3 C2 118.1(2) . . ?
C4 C3 H3A 120.9 . . ?
C2 C3 H3A 120.9 . . ?
C3 C4 C5 120.9(2) . . ?
C3 C4 H4A 119.5 . . ?
C5 C4 H4A 119.5 . . ?
C6 C5 C4 121.8(2) . . ?
C6 C5 H5A 119.1 . . ?
C4 C5 H5A 119.1 . . ?
C5 C6 C7 118.1(2) . . ?
C5 C6 H6A 120.9 . . ?
C7 C6 H6A 120.9 . . ?
C6 C7 C2 120.2(2) . . ?
C6 C7 C8 132.2(2) . . ?
C2 C7 C8 107.11(19) . . ?
N2 C8 N1 122.4(2) . . ?
N2 C8 C7 130.1(2) . . ?
N1 C8 C7 105.44(19) . . ?
N2 C9 N3 122.0(2) . . ?
N2 C9 C10 130.6(2) . . ?
N3 C9 C10 105.49(19) . . ?
C11 C10 C15 120.0(2) . . ?
C11 C10 C9 131.8(2) . . ?
C15 C10 C9 107.69(19) . . ?
C12 C11 C10 118.3(2) . . ?
C12 C11 H11A 120.8 . . ?
C10 C11 H11A 120.8 . . ?
C11 C12 C13 121.1(2) . . ?
C11 C12 H12A 119.4 . . ?
C13 C12 H12A 119.4 . . ?
C14 C13 C12 121.6(2) . . ?
C14 C13 H13A 119.2 . . ?
C12 C13 H13A 119.2 . . ?
C13 C14 C15 117.7(2) . . ?
C13 C14 H14A 121.2 . . ?
C15 C14 H14A 121.2 . . ?
C14 C15 C10 121.2(2) . . ?
C14 C15 C16 131.3(2) . . ?
C10 C15 C16 107.1(2) . . ?
N4 C16 N3 122.9(2) . . ?
N4 C16 C15 129.4(2) . . ?
N3 C16 C15 105.87(19) . . ?
N4 C17 N5 122.3(2) . . ?
N4 C17 C18 131.1(2) . . ?
N5 C17 C18 105.2(2) . . ?
C19 C18 C23 121.0(2) . . ?
C19 C18 C17 131.8(2) . . ?
C23 C18 C17 107.2(2) . . ?
C20 C19 C18 117.5(2) . . ?
C20 C19 H19A 121.3 . . ?
C18 C19 H19A 121.3 . . ?
C19 C20 C21 121.7(2) . . ?
C19 C20 H20A 119.2 . . ?
C21 C20 H20A 119.2 . . ?
C22 C21 C20 121.5(2) . . ?
C22 C21 H21A 119.2 . . ?
C20 C21 H21A 119.2 . . ?
C21 C22 C23 117.6(2) . . ?
C21 C22 H22A 121.2 . . ?
C23 C22 H22A 121.2 . . ?
C22 C23 C18 120.6(2) . . ?
C22 C23 C24 132.0(2) . . ?
C18 C23 C24 107.36(19) . . ?
N6 C24 N5 122.1(2) . . ?
N6 C24 C23 130.9(2) . . ?
N5 C24 C23 105.6(2) . . ?
O1 C25 C30 119.95(19) . . ?
O1 C25 C26 120.2(2) . . ?
C30 C25 C26 119.9(2) . . ?
C27 C26 C25 120.0(2) . . ?
C27 C26 H26A 120.0 . . ?
C25 C26 H26A 120.0 . . ?
C28 C27 C26 119.6(2) . . ?
C28 C27 H27A 120.2 . . ?
C26 C27 H27A 120.2 . . ?
C27 C28 C29 121.0(2) . . ?
C27 C28 Br1 119.38(18) . . ?
C29 C28 Br1 119.57(19) . . ?
C30 C29 C28 118.9(2) . . ?
C30 C29 H29A 120.6 . . ?
C28 C29 H29A 120.6 . . ?
C29 C30 C25 120.7(2) . . ?
C29 C30 H30A 119.7 . . ?
C25 C30 H30A 119.7 . . ?
O1 B1 N5 114.52(19) . . ?
O1 B1 N1 112.2(2) . . ?
N5 B1 N1 104.20(19) . . ?
O1 B1 N3 116.3(2) . . ?
N5 B1 N3 103.3(2) . . ?
N1 B1 N3 104.99(19) . . ?

loop_
_geom_bond_atom_site_label_1
_geom_bond_atom_site_label_2
_geom_bond_distance
_geom_bond_site_symmetry_2
_geom_bond_publ_flag
Br1 C28 1.893(2) . ?
O1 C25 1.376(3) . ?
O1 B1 1.443(3) . ?
N1 C1 1.368(3) . ?
N1 C8 1.381(3) . ?
N1 B1 1.492(3) . ?
N2 C8 1.337(3) . ?
N2 C9 1.344(3) . ?
N3 C16 1.371(3) . ?
N3 C9 1.383(3) . ?
N3 B1 1.499(3) . ?
N4 C17 1.338(3) . ?
N4 C16 1.349(3) . ?
N5 C24 1.361(3) . ?
N5 C17 1.372(3) . ?
N5 B1 1.492(3) . ?
N6 C24 1.345(3) . ?
N6 C1 1.348(3) . ?
C1 C2 1.449(3) . ?
C2 C3 1.395(3) . ?
C2 C7 1.421(3) . ?
C3 C4 1.383(3) . ?
C3 H3A 0.9500 . ?
C4 C5 1.399(4) . ?
C4 H4A 0.9500 . ?
C5 C6 1.381(4) . ?
C5 H5A 0.9500 . ?
C6 C7 1.396(3) . ?
C6 H6A 0.9500 . ?
C7 C8 1.459(3) . ?
C9 C10 1.448(3) . ?
C10 C11 1.396(3) . ?
C10 C15 1.424(3) . ?
C11 C12 1.386(4) . ?
C11 H11A 0.9500 . ?
C12 C13 1.401(3) . ?
C12 H12A 0.9500 . ?
C13 C14 1.385(3) . ?
C13 H13A 0.9500 . ?
C14 C15 1.392(4) . ?
C14 H14A 0.9500 . ?
C15 C16 1.455(3) . ?
C17 C18 1.462(3) . ?
C18 C19 1.390(3) . ?
C18 C23 1.417(3) . ?
C19 C20 1.383(3) . ?
C19 H19A 0.9500 . ?
C20 C21 1.393(4) . ?
C20 H20A 0.9500 . ?
C21 C22 1.383(4) . ?
C21 H21A 0.9500 . ?
C22 C23 1.394(3) . ?
C22 H22A 0.9500 . ?
C23 C24 1.460(3) . ?
C25 C30 1.386(3) . ?
C25 C26 1.388(3) . ?
C26 C27 1.386(3) . ?
C26 H26A 0.9500 . ?
C27 C28 1.382(4) . ?
C27 H27A 0.9500 . ?
C28 C29 1.388(3) . ?
C29 C30 1.385(3) . ?
C29 H29A 0.9500 . ?
C30 H30A 0.9500 . ?
